data_7039488
loop_
_publ_author_name
'Li, Bing'
'Li, Hongfeng'
'Chen, Peng'
'Sun, Wenbin'
'Wang, Cheng'
'Gao, Ting'
'Yan, Pengfei'

_publ_section_title
;
 Insight into the roles of structures and energy levels of mono- and
 bis-\b-diketones on sensitizing Nd(iii) NIR-luminescence.
;
_journal_issue 28
_journal_name_full 'Dalton transactions (Cambridge, England : 2003)'
_journal_page_first 11459
_journal_page_last 11470
_journal_paper_doi 10.1039/c6dt01609j
_journal_volume 45
_journal_year 2016
_chemical_formula_sum 'C28 H24 F9 Nd O8 S5'
_chemical_formula_weight 964.01
_space_group_crystal_system monoclinic
_space_group_IT_number 14
_space_group_name_Hall '-P 2yn'
_space_group_name_H-M_alt 'P 1 21/n 1'
_symmetry_space_group_name_Hall '-P 2yn'
_symmetry_space_group_name_H-M 'P 1 21/n 1'
_atom_sites_solution_hydrogens mixed
_audit_creation_method SHELXL-2014/7
_audit_update_record
;
2016-05-26 deposited with the CCDC.
2016-06-07 downloaded from the CCDC.
;
_cell_angle_alpha 90
_cell_angle_beta 91.1317(16)
_cell_angle_gamma 90
_cell_formula_units_Z 4
_cell_length_a 12.2314(2)
_cell_length_b 17.1983(4)
_cell_length_c 17.3127(3)
_cell_measurement_reflns_used 5983
_cell_measurement_temperature 293(2)
_cell_measurement_theta_max 29.0274
_cell_measurement_theta_min 3.0862
_cell_volume 3641.18(12)
_computing_cell_refinement 'CrysAlis PRO (Agilent, 2011)'
_computing_data_collection 'CrysAlis PRO (Agilent, 2011)'
_computing_data_reduction 'CrysAlis PRO (Agilent, 2011)'
_computing_molecular_graphics 'Bruker SHELXTL'
_computing_publication_material 'Bruker SHELXTL'
_computing_structure_refinement 'SHELXL-2014/7 (Sheldrick, 2014)'
_computing_structure_solution 'SHELXL-2014/7 (Sheldrick, 2014)'
_diffrn_ambient_temperature 293(2)
_diffrn_measured_fraction_theta_full 0.998
_diffrn_measured_fraction_theta_max 0.863
_diffrn_measurement_device_type 'Xcalibur, Eos'
_diffrn_measurement_method 'phi and omega scans'
_diffrn_radiation_monochromator graphite
_diffrn_radiation_source 'Enhance (Mo) X-ray Source'
_diffrn_radiation_type MoK\a
_diffrn_radiation_wavelength 0.71073
_diffrn_reflns_av_R_equivalents 0.0273
_diffrn_reflns_av_unetI/netI 0.0406
_diffrn_reflns_Laue_measured_fraction_full 0.998
_diffrn_reflns_Laue_measured_fraction_max 0.863
_diffrn_reflns_limit_h_max 15
_diffrn_reflns_limit_h_min -15
_diffrn_reflns_limit_k_max 23
_diffrn_reflns_limit_k_min -21
_diffrn_reflns_limit_l_max 22
_diffrn_reflns_limit_l_min -21
_diffrn_reflns_number 20274
_diffrn_reflns_point_group_measured_fraction_full 0.998
_diffrn_reflns_point_group_measured_fraction_max 0.863
_diffrn_reflns_theta_full 26.000
_diffrn_reflns_theta_max 29.091
_diffrn_reflns_theta_min 3.092
_exptl_absorpt_coefficient_mu 1.804
_exptl_absorpt_correction_T_max 0.749
_exptl_absorpt_correction_T_min 0.743
_exptl_absorpt_correction_type multi-scan
_exptl_absorpt_process_details
;
CrysAlisPro, Agilent Technologies,
Version 1.171.35.21 (release 20-01-2012 CrysAlis171 .NET)
(compiled Jan 23 2012,18:06:46)
Empirical absorption correction using spherical harmonics,
 implemented in SCALE3 ABSPACK scaling algorithm.
;
_exptl_crystal_colour colorless
_exptl_crystal_density_diffrn 1.759
_exptl_crystal_description block
_exptl_crystal_F_000 1908
_exptl_crystal_size_max 0.17
_exptl_crystal_size_mid 0.16
_exptl_crystal_size_min 0.16
_refine_diff_density_max 1.197
_refine_diff_density_min -0.922
_refine_diff_density_rms 0.106
_refine_ls_extinction_method none
_refine_ls_goodness_of_fit_ref 1.040
_refine_ls_hydrogen_treatment constr
_refine_ls_matrix_type full
_refine_ls_number_parameters 470
_refine_ls_number_reflns 8433
_refine_ls_number_restraints 2
_refine_ls_restrained_S_all 1.040
_refine_ls_R_factor_all 0.0652
_refine_ls_R_factor_gt 0.0459
_refine_ls_shift/su_max 0.001
_refine_ls_shift/su_mean 0.000
_refine_ls_structure_factor_coef Fsqd
_refine_ls_weighting_details 'w=1/[\s^2^(Fo^2^)+(0.0605P)^2^+6.6471P] where P=(Fo^2^+2Fc^2^)/3'
_refine_ls_weighting_scheme calc
_refine_ls_wR_factor_gt 0.1177
_refine_ls_wR_factor_ref 0.1307
_reflns_Friedel_coverage 0.000
_reflns_number_gt 6460
_reflns_number_total 8433
_reflns_threshold_expression 'I > 2\s(I)'
_cod_data_source_file c6dt01609j2.cif
_cod_data_source_block 1
_cod_depositor_comments 'Adding full bibliography for 7039488--7039490.cif.'
_cod_original_cell_volume 3641.15(12)
_cod_database_code 7039488
_shelx_shelxl_version_number 2014/7
_shelx_space_group_comment
;
The symmetry employed for this shelxl refinement is uniquely defined
by the following loop, which should always be used as a source of
symmetry information in preference to the above space-group names.
They are only intended as comments.
;

loop_
_space_group_symop_operation_xyz
'x, y, z'
'-x+1/2, y+1/2, -z+1/2'
'-x, -y, -z'
'x-1/2, -y-1/2, z-1/2'

loop_
_atom_site_label
_atom_site_type_symbol
_atom_site_fract_x
_atom_site_fract_y
_atom_site_fract_z
_atom_site_U_iso_or_equiv
_atom_site_adp_type
_atom_site_occupancy
_atom_site_site_symmetry_order
_atom_site_calc_flag
_atom_site_refinement_flags_posn
_atom_site_refinement_flags_adp
_atom_site_refinement_flags_occupancy
Nd1 Nd 0.67297(2) 0.10942(2) 0.21971(2) 0.03602(9) Uani 1 1 d . . .
S1 S 0.71652(14) 0.31959(9) 0.16035(9) 0.0637(4) Uani 1 1 d . . .
S2 S 0.59151(17) 0.21626(16) 0.48982(11) 0.0956(7) Uani 1 1 d . U .
S3 S 0.7260(2) 0.03988(13) 0.02415(12) 0.0682(8) Uani 0.762(5) 1 d . . P
S3' S 0.6418(7) 0.0007(6) 0.0400(4) 0.082(3) Uani 0.238(5) 1 d . . P
S4 S 0.82213(19) 0.03586(14) 0.48537(12) 0.0979(7) Uani 1 1 d . . .
S5 S 0.89670(14) 0.25106(11) 0.43227(10) 0.0712(4) Uani 1 1 d . . .
O1 O 0.6540(3) 0.0700(3) 0.0851(2) 0.0665(11) Uani 1 1 d . . .
O2 O 0.5575(3) -0.0032(2) 0.2284(2) 0.0604(10) Uani 1 1 d . . .
O3 O 0.5899(3) 0.1727(2) 0.32765(19) 0.0519(9) Uani 1 1 d . . .
O4 O 0.7002(4) 0.2330(2) 0.1581(2) 0.0618(10) Uani 1 1 d . . .
O6 O 0.4866(3) 0.1538(2) 0.18362(19) 0.0501(9) Uani 1 1 d . . .
O7 O 0.7214(3) 0.0316(2) 0.3338(2) 0.0528(9) Uani 1 1 d . . .
O8 O 0.8246(2) 0.1713(2) 0.29174(19) 0.0462(8) Uani 1 1 d . . .
O9 O 0.8451(3) 0.0516(2) 0.1832(2) 0.0503(9) Uani 1 1 d . . .
F9 F 0.9821(5) -0.0705(3) 0.1656(4) 0.130(2) Uani 1 1 d . . .
F3 F 0.2214(3) 0.2136(4) 0.2102(2) 0.119(2) Uani 1 1 d . . .
F2 F 0.2926(5) 0.1527(5) 0.1193(4) 0.191(4) Uani 1 1 d . . .
F5 F 0.3779(4) -0.1210(3) 0.3299(3) 0.1132(18) Uani 1 1 d . . .
F6 F 0.4416(4) -0.1401(3) 0.2158(4) 0.137(2) Uani 1 1 d . . .
F4 F 0.3410(3) -0.0446(3) 0.2392(3) 0.1070(16) Uani 1 1 d . . .
F8 F 1.1159(4) -0.0044(5) 0.1978(4) 0.191(4) Uani 1 1 d . . .
F1 F 0.3175(4) 0.2647(5) 0.1304(4) 0.160(3) Uani 1 1 d . . .
F7 F 1.0307(5) 0.0178(4) 0.0971(3) 0.144(2) Uani 1 1 d . . .
C1 C 0.6426(10) 0.0308(6) -0.0599(4) 0.153(5) Uani 1 1 d . . .
H1A H 0.6203 0.0813 -0.0777 0.230 Uiso 1 1 d R U .
H1B H 0.6826 0.0050 -0.0996 0.230 Uiso 1 1 d R U .
H1C H 0.5791 0.0006 -0.0478 0.230 Uiso 1 1 d R U .
C2 C 0.7533(8) -0.0577(4) 0.0412(5) 0.100(3) Uani 1 1 d . . .
H2A H 0.7996 -0.0627 0.0863 0.150 Uiso 1 1 d R U .
H2B H 0.6855 -0.0843 0.0495 0.150 Uiso 1 1 d R U .
H2C H 0.7890 -0.0800 -0.0024 0.150 Uiso 1 1 d R U .
C3 C 0.8155(8) 0.0074(5) 0.5768(4) 0.101(3) Uani 1 1 d . . .
H3A H 0.8672 0.0207 0.6146 0.122 Uiso 1 1 calc R U .
C4 C 0.7270(8) -0.0374(5) 0.5905(4) 0.094(3) Uani 1 1 d . . .
H4A H 0.7124 -0.0583 0.6387 0.113 Uiso 1 1 calc R U .
C5 C 0.4367(6) 0.2951(5) 0.5377(4) 0.085(2) Uani 1 1 d . U .
H5A H 0.3955 0.3234 0.5725 0.101 Uiso 1 1 calc R U .
C6 C 0.5840(7) 0.3614(5) 0.1531(5) 0.097(3) Uani 1 1 d . . .
H6A H 0.5899 0.4171 0.1542 0.146 Uiso 1 1 calc R U .
H6B H 0.5493 0.3456 0.1054 0.146 Uiso 1 1 calc R U .
H6C H 0.5410 0.3442 0.1956 0.146 Uiso 1 1 calc R U .
C7 C 0.4213(6) -0.0882(5) 0.2671(4) 0.0738(19) Uani 1 1 d . . .
C8 C 1.0192(5) 0.0006(4) 0.1674(4) 0.0680(17) Uani 1 1 d . . .
C9 C 0.5322(6) 0.2632(5) 0.5591(3) 0.0753(19) Uani 1 1 d . . .
H9A H 0.5619 0.2674 0.6088 0.090 Uiso 1 1 calc R U .
C10 C 0.6588(5) -0.0494(4) 0.5248(3) 0.0559(14) Uani 1 1 d . . .
H10A H 0.5948 -0.0785 0.5233 0.067 Uiso 1 1 calc R U .
C11 C 0.7048(5) -0.0094(3) 0.4612(3) 0.0534(13) Uani 1 1 d . . .
C12 C 0.7450(7) 0.3443(4) 0.2579(4) 0.082(2) Uani 1 1 d . . .
H12A H 0.7560 0.3994 0.2621 0.123 Uiso 1 1 calc R U .
H12B H 0.6845 0.3293 0.2892 0.123 Uiso 1 1 calc R U .
H12C H 0.8098 0.3177 0.2755 0.123 Uiso 1 1 calc R U .
C13 C 0.4132(4) 0.2127(3) 0.2937(3) 0.0514(13) Uani 1 1 d . . .
H13A H 0.3506 0.2372 0.3112 0.062 Uiso 1 1 calc R U .
C14 C 0.9746(4) 0.1974(3) 0.3725(3) 0.0458(11) Uani 1 1 d . . .
C15 C 0.9847(4) 0.1010(3) 0.2666(3) 0.0548(14) Uani 1 1 d . . .
H15A H 1.0585 0.0956 0.2795 0.066 Uiso 1 1 calc R U .
C16 C 0.3079(5) 0.1989(5) 0.1723(3) 0.0704(19) Uani 1 1 d . . .
C17 C 0.5223(4) -0.0383(3) 0.2867(3) 0.0527(13) Uani 1 1 d . . .
C18 C 1.0031(6) 0.2768(4) 0.4883(4) 0.0678(16) Uani 1 1 d . . .
H18A H 0.9979 0.3087 0.5315 0.081 Uiso 1 1 calc R U .
C19 C 0.9421(4) 0.0555(3) 0.2093(3) 0.0476(12) Uani 1 1 d . . .
C20 C 0.5024(4) 0.2051(3) 0.3452(3) 0.0410(10) Uani 1 1 d . . .
C21 C 0.4129(4) 0.1865(3) 0.2193(3) 0.0434(11) Uani 1 1 d . . .
C22 C 0.5620(4) -0.0392(3) 0.3606(3) 0.0517(12) Uani 1 1 d . . .
H22A H 0.5220 -0.0637 0.3987 0.062 Uiso 1 1 calc R U .
C23 C 1.0897(4) 0.2001(3) 0.3969(3) 0.0478(12) Uani 1 1 d . . .
H23A H 1.1475 0.1758 0.3725 0.057 Uiso 1 1 calc R U .
C24 C 0.4941(4) 0.2354(3) 0.4238(3) 0.0440(11) Uani 1 1 d . U .
C25 C 0.3986(3) 0.2840(3) 0.4569(2) 0.0371(11) Uani 1 1 d . U .
H25A H 0.3347 0.3014 0.4324 0.045 Uiso 1 1 calc R U .
C26 C 0.6631(4) -0.0035(3) 0.3810(3) 0.0443(11) Uani 1 1 d . . .
C27 C 0.9225(4) 0.1564(3) 0.3075(3) 0.0419(10) Uani 1 1 d . . .
C28 C 1.0972(5) 0.2461(5) 0.4638(4) 0.077(2) Uani 1 1 d . . .
H28A H 1.1635 0.2549 0.4896 0.092 Uiso 1 1 calc R U .

loop_
_atom_site_aniso_label
_atom_site_aniso_U_11
_atom_site_aniso_U_22
_atom_site_aniso_U_33
_atom_site_aniso_U_23
_atom_site_aniso_U_13
_atom_site_aniso_U_12
Nd1 0.03632(14) 0.03832(15) 0.03336(13) -0.00275(10) -0.00097(9) 0.00555(10)
S1 0.0783(10) 0.0486(8) 0.0643(9) 0.0126(7) -0.0016(7) -0.0147(7)
S2 0.0814(12) 0.139(2) 0.0660(11) -0.0197(12) -0.0092(9) 0.0173(13)
S3 0.0976(18) 0.0538(12) 0.0542(12) -0.0029(9) 0.0242(10) 0.0026(11)
S3' 0.085(5) 0.105(7) 0.057(4) -0.024(4) 0.007(3) -0.025(5)
S4 0.1109(16) 0.0982(15) 0.0831(13) 0.0222(12) -0.0389(11) -0.0300(13)
S5 0.0663(9) 0.0754(11) 0.0718(10) -0.0205(9) -0.0029(8) 0.0000(8)
O1 0.070(3) 0.089(3) 0.040(2) -0.015(2) -0.0038(17) 0.020(2)
O2 0.074(3) 0.053(2) 0.054(2) 0.0056(19) -0.0134(19) -0.014(2)
O3 0.0391(18) 0.076(3) 0.0400(17) -0.0119(18) -0.0007(13) 0.0159(18)
O4 0.087(3) 0.045(2) 0.053(2) 0.0042(18) -0.0055(19) -0.011(2)
O6 0.0422(18) 0.069(3) 0.0394(17) -0.0095(17) -0.0054(14) 0.0131(17)
O7 0.0493(19) 0.058(2) 0.051(2) 0.0143(18) -0.0080(15) -0.0005(17)
O8 0.0368(17) 0.0446(19) 0.057(2) -0.0089(16) -0.0059(14) 0.0061(14)
O9 0.0419(18) 0.057(2) 0.052(2) -0.0130(17) 0.0012(15) 0.0069(16)
F9 0.135(4) 0.073(3) 0.185(6) -0.028(4) 0.056(4) 0.033(3)
F3 0.046(2) 0.236(6) 0.075(3) -0.010(3) -0.0090(17) 0.034(3)
F2 0.110(4) 0.266(8) 0.193(6) -0.158(6) -0.105(4) 0.095(5)
F5 0.103(3) 0.125(4) 0.111(4) 0.033(3) -0.018(3) -0.058(3)
F6 0.125(4) 0.114(4) 0.173(6) -0.079(4) 0.010(4) -0.047(3)
F4 0.065(2) 0.161(5) 0.093(3) 0.011(3) -0.024(2) -0.019(3)
F8 0.074(3) 0.269(8) 0.230(7) -0.155(6) -0.034(4) 0.091(4)
F1 0.101(4) 0.231(8) 0.146(5) 0.085(6) -0.038(3) 0.037(4)
F7 0.171(5) 0.168(6) 0.096(4) 0.005(4) 0.077(4) 0.075(4)
C1 0.268(14) 0.146(9) 0.045(4) -0.024(5) -0.029(6) 0.103(9)
C2 0.150(8) 0.066(5) 0.082(5) -0.023(4) -0.031(5) 0.027(5)
C3 0.134(7) 0.105(7) 0.064(4) 0.008(4) -0.041(5) -0.012(6)
C4 0.138(7) 0.095(6) 0.048(4) 0.009(4) 0.000(4) 0.021(6)
C5 0.083(5) 0.109(6) 0.062(4) -0.031(4) 0.017(3) 0.013(4)
C6 0.103(6) 0.066(4) 0.120(7) -0.015(5) -0.036(5) 0.018(4)
C7 0.070(4) 0.077(5) 0.074(4) -0.001(4) -0.012(3) -0.022(4)
C8 0.054(3) 0.073(4) 0.078(4) -0.019(4) 0.010(3) 0.016(3)
C9 0.072(4) 0.110(6) 0.044(3) -0.015(3) -0.005(3) 0.000(4)
C10 0.062(3) 0.067(4) 0.039(3) 0.002(3) -0.001(2) 0.010(3)
C11 0.068(3) 0.043(3) 0.050(3) -0.002(2) -0.007(2) 0.010(3)
C12 0.116(6) 0.054(4) 0.076(5) -0.004(3) -0.021(4) -0.016(4)
C13 0.039(2) 0.071(4) 0.044(3) -0.012(3) 0.000(2) 0.015(2)
C14 0.044(3) 0.047(3) 0.047(3) 0.004(2) -0.001(2) -0.001(2)
C15 0.035(2) 0.066(4) 0.063(3) -0.009(3) -0.002(2) 0.011(2)
C16 0.053(3) 0.106(6) 0.051(3) -0.020(4) -0.014(3) 0.030(4)
C17 0.052(3) 0.045(3) 0.061(3) -0.002(3) -0.007(2) -0.001(2)
C18 0.077(4) 0.069(4) 0.057(3) -0.008(3) -0.004(3) -0.015(3)
C19 0.043(3) 0.050(3) 0.049(3) -0.002(2) 0.008(2) 0.008(2)
C20 0.038(2) 0.048(3) 0.037(2) -0.004(2) 0.0019(18) -0.001(2)
C21 0.037(2) 0.051(3) 0.042(2) -0.001(2) -0.0050(19) 0.003(2)
C22 0.050(3) 0.057(3) 0.048(3) 0.007(3) 0.002(2) 0.001(3)
C23 0.044(3) 0.054(3) 0.045(3) -0.008(2) -0.009(2) 0.008(2)
C24 0.036(2) 0.056(3) 0.040(2) -0.006(2) 0.0044(18) -0.002(2)
C25 0.030(2) 0.064(3) 0.0178(17) -0.0174(19) -0.0027(14) 0.015(2)
C26 0.056(3) 0.033(2) 0.044(3) 0.002(2) 0.000(2) 0.013(2)
C27 0.041(2) 0.042(3) 0.043(2) -0.001(2) -0.0038(19) -0.002(2)
C28 0.058(4) 0.102(6) 0.070(4) 0.005(4) -0.019(3) -0.016(4)

loop_
_atom_type_symbol
_atom_type_description
_atom_type_scat_dispersion_real
_atom_type_scat_dispersion_imag
_atom_type_scat_source
C C 0.0033 0.0016 'International Tables Vol C Tables 4.2.6.8 and 6.1.1.4'
H H 0.0000 0.0000 'International Tables Vol C Tables 4.2.6.8 and 6.1.1.4'
O O 0.0106 0.0060 'International Tables Vol C Tables 4.2.6.8 and 6.1.1.4'
Nd Nd -0.1943 3.0179 'International Tables Vol C Tables 4.2.6.8 and 6.1.1.4'
S S 0.1246 0.1234 'International Tables Vol C Tables 4.2.6.8 and 6.1.1.4'
F F 0.0171 0.0103 'International Tables Vol C Tables 4.2.6.8 and 6.1.1.4'

loop_
_geom_angle_atom_site_label_1
_geom_angle_atom_site_label_2
_geom_angle_atom_site_label_3
_geom_angle
O2 Nd1 O4 145.79(13)
O2 Nd1 O3 93.34(14)
O4 Nd1 O3 90.51(14)
O2 Nd1 O9 101.56(13)
O4 Nd1 O9 96.78(14)
O3 Nd1 O9 140.44(11)
O2 Nd1 O1 77.94(15)
O4 Nd1 O1 80.35(15)
O3 Nd1 O1 146.76(12)
O9 Nd1 O1 72.70(12)
O2 Nd1 O7 69.01(12)
O4 Nd1 O7 143.88(13)
O3 Nd1 O7 73.75(13)
O9 Nd1 O7 77.80(12)
O1 Nd1 O7 129.57(14)
O2 Nd1 O8 139.09(12)
O4 Nd1 O8 74.49(13)
O3 Nd1 O8 74.67(11)
O9 Nd1 O8 70.08(11)
O1 Nd1 O8 131.56(13)
O7 Nd1 O8 70.08(12)
O2 Nd1 O6 74.05(14)
O4 Nd1 O6 75.50(14)
O3 Nd1 O6 69.82(11)
O9 Nd1 O6 149.54(11)
O1 Nd1 O6 76.94(12)
O7 Nd1 O6 125.45(12)
O8 Nd1 O6 132.63(12)
O4 S1 C12 106.7(3)
O4 S1 C6 106.2(3)
C12 S1 C6 97.6(4)
C9 S2 C24 94.8(3)
S3' S3 O1 62.3(4)
S3' S3 C2 66.6(6)
O1 S3 C2 109.4(4)
S3' S3 C1 70.9(6)
O1 S3 C1 106.0(4)
C2 S3 C1 99.2(4)
S3 S3' O1 66.3(4)
S3 S3' C2 70.1(5)
O1 S3' C2 114.3(6)
S3 S3' C1 67.7(6)
O1 S3' C1 106.4(7)
C2 S3' C1 99.4(6)
C3 S4 C11 92.5(4)
C18 S5 C14 93.3(3)
S3' O1 S3 51.5(4)
S3' O1 Nd1 139.6(4)
S3 O1 Nd1 137.1(2)
C17 O2 Nd1 130.3(3)
C20 O3 Nd1 140.1(3)
S1 O4 Nd1 152.1(2)
C21 O6 Nd1 133.7(3)
C26 O7 Nd1 131.2(3)
C27 O8 Nd1 137.2(3)
C19 O9 Nd1 134.4(3)
S3 C1 S3' 41.5(3)
S3' C2 S3 43.3(3)
C4 C3 S4 112.9(6)
C3 C4 C10 113.8(7)
C9 C5 C25 117.8(5)
F6 C7 F4 107.1(6)
F6 C7 F5 110.7(7)
F4 C7 F5 103.4(6)
F6 C7 C17 112.0(6)
F4 C7 C17 110.6(6)
F5 C7 C17 112.6(6)
F7 C8 F8 106.9(7)
F7 C8 F9 104.0(6)
F8 C8 F9 105.3(7)
F7 C8 C19 113.1(6)
F8 C8 C19 114.7(6)
F9 C8 C19 111.9(5)
C5 C9 S2 113.5(5)
C4 C10 C11 108.4(6)
C10 C11 C26 128.9(5)
C10 C11 S4 112.3(4)
C26 C11 S4 118.8(4)
C21 C13 C20 123.8(4)
C27 C14 C23 129.8(5)
C27 C14 S5 119.4(4)
C23 C14 S5 110.9(4)
C19 C15 C27 123.4(5)
F2 C16 F3 113.4(7)
F2 C16 F1 98.8(7)
F3 C16 F1 101.0(6)
F2 C16 C21 115.1(5)
F3 C16 C21 116.8(5)
F1 C16 C21 108.9(6)
O2 C17 C22 129.6(5)
O2 C17 C7 112.1(5)
C22 C17 C7 118.2(5)
C28 C18 S5 112.1(5)
O9 C19 C15 129.5(5)
O9 C19 C8 112.5(5)
C15 C19 C8 118.1(5)
O3 C20 C13 123.2(4)
O3 C20 C24 117.4(4)
C13 C20 C24 119.4(4)
O6 C21 C13 129.3(4)
O6 C21 C16 114.3(4)
C13 C21 C16 116.4(4)
C17 C22 C26 121.5(5)
C28 C23 C14 107.6(5)
C20 C24 C25 126.9(4)
C20 C24 S2 120.4(4)
C25 C24 S2 112.7(3)
C5 C25 C24 101.1(4)
O7 C26 C22 123.5(5)
O7 C26 C11 117.3(5)
C22 C26 C11 119.2(5)
O8 C27 C15 123.3(4)
O8 C27 C14 118.1(4)
C15 C27 C14 118.6(4)
C18 C28 C23 116.1(5)

loop_
_geom_bond_atom_site_label_1
_geom_bond_atom_site_label_2
_geom_bond_distance
Nd1 O2 2.404(4)
Nd1 O4 2.404(4)
Nd1 O3 2.405(3)
Nd1 O9 2.423(3)
Nd1 O1 2.434(4)
Nd1 O7 2.449(3)
Nd1 O8 2.456(3)
Nd1 O6 2.473(3)
S1 O4 1.503(4)
S1 C12 1.770(6)
S1 C6 1.776(8)
S2 C9 1.629(7)
S2 C24 1.668(5)
S3 S3' 1.265(8)
S3 O1 1.481(4)
S3 C2 1.735(8)
S3 C1 1.768(9)
S3' O1 1.432(9)
S3' C2 1.693(12)
S3' C1 1.805(11)
S4 C3 1.660(8)
S4 C11 1.679(6)
S5 C18 1.668(6)
S5 C14 1.693(5)
O2 C17 1.259(7)
O3 C20 1.249(5)
O6 C21 1.238(6)
O7 C26 1.251(6)
O8 C27 1.249(5)
O9 C19 1.263(6)
F9 C8 1.304(8)
F3 C16 1.281(7)
F2 C16 1.225(8)
F5 C7 1.342(9)
F6 C7 1.286(9)
F4 C7 1.320(8)
F8 C8 1.288(8)
F1 C16 1.352(10)
F7 C8 1.264(8)
C3 C4 1.353(12)
C4 C10 1.413(9)
C5 C9 1.336(9)
C5 C25 1.479(8)
C7 C17 1.537(8)
C8 C19 1.528(7)
C10 C11 1.423(8)
C11 C26 1.474(7)
C13 C21 1.364(7)
C13 C20 1.401(6)
C14 C27 1.463(7)
C14 C23 1.463(7)
C15 C19 1.359(7)
C15 C27 1.419(7)
C16 C21 1.522(7)
C17 C22 1.360(7)
C18 C28 1.343(9)
C20 C24 1.463(6)
C22 C26 1.418(7)
C23 C28 1.404(8)
C24 C25 1.555(6)
